data_7717396
loop_
_publ_author_name
'Di, Kai'
'Yang, Dawei'
'Su, Linan'
'Du, Ronghuan'
'Dong, Shengbin'
'Wang, Baomin'
'Qu, Jingping'

_publ_section_title
;
 A new family of thiolate-bridged bimetallic complexes featuring a
 benzimidazole moiety: synthesis, structure and redox reactivity.
;
_journal_issue 46
_journal_name_full 'Dalton transactions (Cambridge, England : 2003)'
_journal_page_first 18754
_journal_page_last 18761
_journal_paper_doi 10.1039/d4dt02484b
_journal_volume 53
_journal_year 2024
_chemical_formula_moiety 'C36 H44 Fe2 N4 S2, F6 P'
_chemical_formula_sum 'C36 H44 F6 Fe2 N4 P S2'
_chemical_formula_weight 853.54
_space_group_crystal_system monoclinic
_space_group_IT_number 14
_space_group_name_Hall '-P 2ybc'
_space_group_name_H-M_alt 'P 1 21/c 1'
_atom_sites_solution_hydrogens geom
_atom_sites_solution_primary dual
_audit_creation_date 2024-07-06
_audit_creation_method
;
Olex2 1.3
(compiled 2020.11.12 svn.r5f609507 for OlexSys, GUI svn.r6408)
;
_audit_update_record
;
2024-07-06 deposited with the CCDC.	2024-10-24 downloaded from the CCDC.
;
_cell_angle_alpha 90
_cell_angle_beta 95.899(2)
_cell_angle_gamma 90
_cell_formula_units_Z 4
_cell_length_a 17.5444(16)
_cell_length_b 14.6053(14)
_cell_length_c 14.6529(15)
_cell_measurement_reflns_used 7951
_cell_measurement_temperature 298.0
_cell_measurement_theta_max 23.90
_cell_measurement_theta_min 2.22
_cell_volume 3734.8(6)
_computing_cell_refinement 'SAINT V8.40A (Bruker, 2019)'
_computing_data_reduction 'SAINT V8.40A (Bruker, 2019)'
_computing_molecular_graphics 'Olex2 1.3 (Dolomanov et al., 2009)'
_computing_publication_material 'Olex2 1.3 (Dolomanov et al., 2009)'
_computing_structure_refinement 'SHELXL 2018/3 (Sheldrick, 2015)'
_computing_structure_solution 'SHELXT 2014/5 (Sheldrick, 2014)'
_diffrn_ambient_temperature 298.0
_diffrn_measured_fraction_theta_full 1.000
_diffrn_measured_fraction_theta_max 1.000
_diffrn_measurement_device_type 'Bruker APEX-II CCD'
_diffrn_measurement_method '\f and \w scans'
_diffrn_radiation_type MoK\a
_diffrn_radiation_wavelength 0.71073
_diffrn_reflns_av_R_equivalents 0.1391
_diffrn_reflns_av_unetI/netI 0.0933
_diffrn_reflns_Laue_measured_fraction_full 1.000
_diffrn_reflns_Laue_measured_fraction_max 1.000
_diffrn_reflns_limit_h_max 20
_diffrn_reflns_limit_h_min -20
_diffrn_reflns_limit_k_max 17
_diffrn_reflns_limit_k_min -17
_diffrn_reflns_limit_l_max 17
_diffrn_reflns_limit_l_min -17
_diffrn_reflns_number 39527
_diffrn_reflns_point_group_measured_fraction_full 1.000
_diffrn_reflns_point_group_measured_fraction_max 1.000
_diffrn_reflns_theta_full 24.997
_diffrn_reflns_theta_max 24.997
_diffrn_reflns_theta_min 1.974
_diffrn_source_current 50.0
_diffrn_source_power 2.5
_diffrn_source_voltage 50.0
_diffrn_standards_number 0
_exptl_absorpt_coefficient_mu 0.994
_exptl_absorpt_correction_T_max 0.7452
_exptl_absorpt_correction_T_min 0.3464
_exptl_absorpt_correction_type none
_exptl_absorpt_process_details
;
SADABS-2016/2 (Bruker,2016/2) was used for absorption correction.
wR2(int) was 0.1573 before and 0.0916 after correction.
The Ratio of minimum to maximum transmission is 0.4648.
The \l/2 correction factor is Not present.
;
_exptl_crystal_colour green
_exptl_crystal_colour_primary green
_exptl_crystal_density_diffrn 1.518
_exptl_crystal_description block
_exptl_crystal_F_000 1764
_exptl_crystal_size_max 0.25
_exptl_crystal_size_mid 0.23
_exptl_crystal_size_min 0.22
_refine_diff_density_max 0.500
_refine_diff_density_min -0.375
_refine_diff_density_rms 0.078
_refine_ls_extinction_method none
_refine_ls_goodness_of_fit_ref 1.029
_refine_ls_hydrogen_treatment constr
_refine_ls_matrix_type full
_refine_ls_number_parameters 470
_refine_ls_number_reflns 6580
_refine_ls_number_restraints 0
_refine_ls_restrained_S_all 1.029
_refine_ls_R_factor_all 0.1123
_refine_ls_R_factor_gt 0.0584
_refine_ls_shift/su_max 0.001
_refine_ls_shift/su_mean 0.000
_refine_ls_structure_factor_coef Fsqd
_refine_ls_weighting_details 'w=1/[\s^2^(Fo^2^)+(0.0490P)^2^+1.4203P] where P=(Fo^2^+2Fc^2^)/3'
_refine_ls_weighting_scheme calc
_refine_ls_wR_factor_gt 0.1155
_refine_ls_wR_factor_ref 0.1287
_reflns_Friedel_coverage 0.000
_reflns_number_gt 4202
_reflns_number_total 6580
_reflns_threshold_expression 'I > 2\s(I)'
_cod_data_source_file d4dt02484b2.cif
_cod_data_source_block 1_CCDC2
_cod_depositor_comments 'Adding full bibliography for 7717393--7717397.cif.'
_cod_database_code 7717396
_shelx_shelxl_version_number 2018/3
_shelx_space_group_comment
;
The symmetry employed for this shelxl refinement is uniquely defined
by the following loop, which should always be used as a source of
symmetry information in preference to the above space-group names.
They are only intended as comments.
;
_shelx_estimated_absorpt_t_max 0.811
_shelx_estimated_absorpt_t_min 0.789
_olex2_refinement_description
;
1. Fixed Uiso
 At 1.2 times of:
  All C(H) groups, All C(H,H) groups, All N(H) groups
 At 1.5 times of:
  All C(H,H,H) groups
2.a Secondary CH2 refined with riding coordinates:
 C21(H21A,H21B), C29(H29A,H29B)
2.b Aromatic/amide H refined with riding coordinates:
 N3(H3), N4(H4), C36(H36), C28(H28), C33(H33), C35(H35), C34(H34), C27(H27),
 C25(H25), C26(H26)
2.c Idealised Me refined as rotating group:
 C10(H10A,H10B,H10C), C20(H20A,H20B,H20C), C16(H16A,H16B,H16C), C6(H6A,H6B,
 H6C), C19(H19A,H19B,H19C), C8(H8A,H8B,H8C), C7(H7A,H7B,H7C), C9(H9A,H9B,H9C),
 C17(H17A,H17B,H17C), C18(H18A,H18B,H18C)
;
_olex2_submission_special_instructions 'No special instructions were received'

loop_
_space_group_symop_operation_xyz
'x, y, z'
'-x, y+1/2, -z+1/2'
'-x, -y, -z'
'x, -y-1/2, z-1/2'

loop_
_atom_site_label
_atom_site_type_symbol
_atom_site_fract_x
_atom_site_fract_y
_atom_site_fract_z
_atom_site_U_iso_or_equiv
_atom_site_adp_type
_atom_site_occupancy
_atom_site_site_symmetry_order
_atom_site_calc_flag
_atom_site_refinement_flags_posn
_atom_site_refinement_flags_adp
_atom_site_refinement_flags_occupancy
_atom_site_disorder_assembly
_atom_site_disorder_group
Fe1 Fe 0.17363(3) 0.55427(4) 0.21014(4) 0.03100(18) Uani 1 1 d . . . . .
Fe2 Fe 0.34719(3) 0.56226(4) 0.25422(4) 0.03237(18) Uani 1 1 d . . . . .
S1 S 0.27202(6) 0.48514(7) 0.14758(7) 0.0344(3) Uani 1 1 d . . . . .
S2 S 0.24929(6) 0.63648(7) 0.31283(8) 0.0400(3) Uani 1 1 d . . . . .
P1 P 0.24282(9) 0.46444(9) 0.74583(11) 0.0614(4) Uani 1 1 d . . . . .
N2 N 0.33933(19) 0.4755(2) 0.3583(2) 0.0362(9) Uani 1 1 d . . . . .
N1 N 0.17199(18) 0.4383(2) 0.2826(2) 0.0339(8) Uani 1 1 d . . . . .
N3 N 0.1908(2) 0.2894(2) 0.3011(3) 0.0520(11) Uani 1 1 d . . . . .
H3 H 0.206158 0.234659 0.291341 0.062 Uiso 1 1 calc R U . . .
N4 N 0.3000(2) 0.4346(3) 0.4905(3) 0.0548(11) Uani 1 1 d . . . . .
H4 H 0.278955 0.438331 0.540810 0.066 Uiso 1 1 calc R U . . .
C31 C 0.3639(2) 0.3852(3) 0.3786(3) 0.0378(11) Uani 1 1 d . . . . .
C22 C 0.2038(2) 0.3641(3) 0.2512(3) 0.0352(10) Uani 1 1 d . . . . .
C15 C 0.4540(2) 0.5465(3) 0.2001(3) 0.0409(11) Uani 1 1 d . . . . .
C14 C 0.4089(3) 0.6137(3) 0.1494(3) 0.0493(13) Uani 1 1 d . . . . .
C23 C 0.1372(2) 0.4089(3) 0.3587(3) 0.0400(11) Uani 1 1 d . . . . .
C30 C 0.3014(3) 0.5012(3) 0.4273(3) 0.0425(11) Uani 1 1 d . . . . .
C5 C 0.0952(3) 0.5316(3) 0.0951(3) 0.0417(12) Uani 1 1 d . . . . .
F5 F 0.2179(3) 0.5510(2) 0.7939(3) 0.1396(18) Uani 1 1 d . . . . .
C11 C 0.4681(2) 0.5748(3) 0.2907(3) 0.0450(12) Uani 1 1 d . . . . .
C4 C 0.1340(2) 0.6166(3) 0.0848(3) 0.0439(12) Uani 1 1 d . . . . .
C3 C 0.1173(3) 0.6736(3) 0.1571(3) 0.0471(13) Uani 1 1 d . . . . .
C2 C 0.0675(2) 0.6258(3) 0.2120(3) 0.0432(12) Uani 1 1 d . . . . .
C1 C 0.0533(2) 0.5395(3) 0.1715(3) 0.0452(12) Uani 1 1 d . . . . .
C32 C 0.3380(3) 0.3592(4) 0.4609(3) 0.0493(13) Uani 1 1 d . . . . .
F6 F 0.2549(3) 0.5194(3) 0.6589(3) 0.160(2) Uani 1 1 d . . . . .
C24 C 0.1490(3) 0.3160(3) 0.3700(4) 0.0541(14) Uani 1 1 d . . . . .
C13 C 0.3942(3) 0.6841(3) 0.2107(4) 0.0528(14) Uani 1 1 d . . . . .
C36 C 0.4038(2) 0.3243(3) 0.3296(3) 0.0490(13) Uani 1 1 d . . . . .
H36 H 0.422752 0.341604 0.275188 0.059 Uiso 1 1 calc R U . . .
C21 C 0.2508(2) 0.3660(3) 0.1744(3) 0.0378(11) Uani 1 1 d . . . . .
H21A H 0.223571 0.336797 0.121211 0.045 Uiso 1 1 calc R U . . .
H21B H 0.298161 0.332769 0.190452 0.045 Uiso 1 1 calc R U . . .
F1 F 0.2332(3) 0.4061(3) 0.8322(3) 0.152(2) Uani 1 1 d . . . . .
F3 F 0.2636(3) 0.3747(2) 0.6942(3) 0.1468(19) Uani 1 1 d . . . . .
C12 C 0.4304(3) 0.6599(3) 0.2989(4) 0.0523(14) Uani 1 1 d . . . . .
C28 C 0.0981(3) 0.4567(4) 0.4210(4) 0.0591(15) Uani 1 1 d . . . . .
H28 H 0.089411 0.519252 0.414572 0.071 Uiso 1 1 calc R U . . .
C29 C 0.2623(3) 0.5901(3) 0.4293(3) 0.0508(13) Uani 1 1 d . . . . .
H29A H 0.292613 0.632004 0.469522 0.061 Uiso 1 1 calc R U . . .
H29B H 0.212860 0.582380 0.452572 0.061 Uiso 1 1 calc R U . . .
C10 C 0.0955(3) 0.4508(3) 0.0321(4) 0.0701(17) Uani 1 1 d . . . . .
H10A H 0.141133 0.452022 0.001148 0.105 Uiso 1 1 calc R U . . .
H10B H 0.051332 0.453373 -0.012303 0.105 Uiso 1 1 calc R U . . .
H10C H 0.094255 0.395385 0.067088 0.105 Uiso 1 1 calc R U . . .
C33 C 0.3504(3) 0.2718(4) 0.4966(4) 0.0724(18) Uani 1 1 d . . . . .
H33 H 0.334204 0.254778 0.552635 0.087 Uiso 1 1 calc R U . . .
C20 C 0.4884(3) 0.4653(4) 0.1562(4) 0.0658(16) Uani 1 1 d . . . . .
H20A H 0.508768 0.423371 0.202972 0.099 Uiso 1 1 calc R U . . .
H20B H 0.528781 0.485531 0.121534 0.099 Uiso 1 1 calc R U . . .
H20C H 0.449570 0.435087 0.116069 0.099 Uiso 1 1 calc R U . . .
C16 C 0.5180(3) 0.5279(4) 0.3656(4) 0.0675(16) Uani 1 1 d . . . . .
H16A H 0.501086 0.543334 0.423895 0.101 Uiso 1 1 calc R U . . .
H16B H 0.570130 0.547486 0.364075 0.101 Uiso 1 1 calc R U . . .
H16C H 0.514909 0.462827 0.356778 0.101 Uiso 1 1 calc R U . . .
C6 C -0.0004(3) 0.4673(4) 0.2013(4) 0.0709(17) Uani 1 1 d . . . . .
H6A H 0.020810 0.407708 0.192724 0.106 Uiso 1 1 calc R U . . .
H6B H -0.049105 0.472364 0.165162 0.106 Uiso 1 1 calc R U . . .
H6C H -0.007219 0.475850 0.264897 0.106 Uiso 1 1 calc R U . . .
C19 C 0.3906(3) 0.6135(4) 0.0471(3) 0.0775(18) Uani 1 1 d . . . . .
H19A H 0.370955 0.554496 0.027551 0.116 Uiso 1 1 calc R U . . .
H19B H 0.436271 0.626156 0.018473 0.116 Uiso 1 1 calc R U . . .
H19C H 0.352830 0.659530 0.029742 0.116 Uiso 1 1 calc R U . . .
C8 C 0.1378(3) 0.7730(3) 0.1691(4) 0.0761(18) Uani 1 1 d . . . . .
H8A H 0.151645 0.785673 0.232917 0.114 Uiso 1 1 calc R U . . .
H8B H 0.094643 0.810074 0.146872 0.114 Uiso 1 1 calc R U . . .
H8C H 0.180332 0.786940 0.135070 0.114 Uiso 1 1 calc R U . . .
C35 C 0.4144(3) 0.2377(4) 0.3636(4) 0.0645(16) Uani 1 1 d . . . . .
H35 H 0.440218 0.194974 0.331102 0.077 Uiso 1 1 calc R U . . .
C7 C 0.0298(3) 0.6668(4) 0.2898(4) 0.0737(17) Uani 1 1 d . . . . .
H7A H 0.009226 0.618818 0.324760 0.111 Uiso 1 1 calc R U . . .
H7B H -0.010814 0.706812 0.265868 0.111 Uiso 1 1 calc R U . . .
H7C H 0.066943 0.701005 0.328696 0.111 Uiso 1 1 calc R U . . .
C9 C 0.1762(3) 0.6420(4) 0.0038(3) 0.0754(17) Uani 1 1 d . . . . .
H9A H 0.210885 0.691385 0.020525 0.113 Uiso 1 1 calc R U . . .
H9B H 0.140011 0.660679 -0.046372 0.113 Uiso 1 1 calc R U . . .
H9C H 0.204477 0.589937 -0.014367 0.113 Uiso 1 1 calc R U . . .
F4 F 0.3251(3) 0.4814(4) 0.7784(5) 0.202(3) Uani 1 1 d . . . . .
C34 C 0.3876(3) 0.2125(4) 0.4452(5) 0.081(2) Uani 1 1 d . . . . .
H34 H 0.395346 0.152626 0.465755 0.097 Uiso 1 1 calc R U . . .
C27 C 0.0724(3) 0.4089(4) 0.4924(4) 0.090(2) Uani 1 1 d . . . . .
H27 H 0.046420 0.439886 0.535180 0.108 Uiso 1 1 calc R U . . .
C17 C 0.4337(3) 0.7180(4) 0.3849(4) 0.090(2) Uani 1 1 d . . . . .
H17A H 0.390298 0.758355 0.381176 0.135 Uiso 1 1 calc R U . . .
H17B H 0.480025 0.753498 0.390507 0.135 Uiso 1 1 calc R U . . .
H17C H 0.432945 0.679032 0.437562 0.135 Uiso 1 1 calc R U . . .
C25 C 0.1223(4) 0.2679(4) 0.4406(5) 0.096(2) Uani 1 1 d . . . . .
H25 H 0.129739 0.205001 0.446224 0.115 Uiso 1 1 calc R U . . .
C26 C 0.0845(4) 0.3153(5) 0.5021(5) 0.116(3) Uani 1 1 d . . . . .
H26 H 0.066516 0.284582 0.551190 0.139 Uiso 1 1 calc R U . . .
C18 C 0.3557(3) 0.7738(3) 0.1850(5) 0.092(2) Uani 1 1 d . . . . .
H18A H 0.315829 0.764084 0.136045 0.139 Uiso 1 1 calc R U . . .
H18B H 0.392728 0.815879 0.165328 0.139 Uiso 1 1 calc R U . . .
H18C H 0.334059 0.798539 0.237261 0.139 Uiso 1 1 calc R U . . .
F2 F 0.1601(3) 0.4457(5) 0.7146(5) 0.235(3) Uani 1 1 d . . . . .

loop_
_atom_site_aniso_label
_atom_site_aniso_U_11
_atom_site_aniso_U_22
_atom_site_aniso_U_33
_atom_site_aniso_U_23
_atom_site_aniso_U_13
_atom_site_aniso_U_12
Fe1 0.0334(4) 0.0276(3) 0.0325(4) -0.0004(3) 0.0060(3) 0.0036(3)
Fe2 0.0344(4) 0.0311(3) 0.0327(4) -0.0021(3) 0.0088(3) -0.0027(3)
S1 0.0371(6) 0.0359(6) 0.0315(6) -0.0051(5) 0.0091(5) 0.0002(5)
S2 0.0429(7) 0.0360(6) 0.0416(7) -0.0111(6) 0.0069(5) 0.0024(5)
P1 0.0666(11) 0.0472(8) 0.0749(11) 0.0027(8) 0.0293(9) 0.0008(7)
N2 0.033(2) 0.047(2) 0.030(2) -0.0024(18) 0.0075(17) -0.0001(17)
N1 0.030(2) 0.032(2) 0.041(2) 0.0041(18) 0.0101(17) 0.0036(16)
N3 0.058(3) 0.024(2) 0.076(3) 0.012(2) 0.017(2) 0.0044(18)
N4 0.047(3) 0.090(3) 0.030(2) 0.015(2) 0.0129(19) 0.007(2)
C31 0.031(3) 0.044(3) 0.039(3) 0.007(2) 0.003(2) 0.001(2)
C22 0.031(2) 0.031(2) 0.043(3) -0.002(2) 0.002(2) 0.001(2)
C15 0.035(3) 0.050(3) 0.039(3) -0.005(2) 0.012(2) -0.006(2)
C14 0.047(3) 0.055(3) 0.047(3) 0.006(3) 0.014(3) -0.015(2)
C23 0.033(3) 0.045(3) 0.043(3) 0.017(2) 0.008(2) 0.011(2)
C30 0.039(3) 0.060(3) 0.028(3) -0.001(2) -0.001(2) 0.000(2)
C5 0.038(3) 0.045(3) 0.039(3) -0.008(2) -0.009(2) 0.011(2)
F5 0.253(5) 0.073(2) 0.104(3) 0.001(2) 0.076(4) 0.050(3)
C11 0.038(3) 0.052(3) 0.047(3) -0.001(3) 0.010(2) -0.008(2)
C4 0.044(3) 0.051(3) 0.035(3) 0.015(2) -0.001(2) 0.011(2)
C3 0.055(3) 0.031(3) 0.053(3) 0.006(2) -0.006(3) 0.011(2)
C2 0.041(3) 0.049(3) 0.038(3) 0.000(2) 0.001(2) 0.020(2)
C1 0.032(3) 0.046(3) 0.056(3) 0.013(3) -0.004(2) 0.008(2)
C32 0.033(3) 0.072(4) 0.042(3) 0.017(3) 0.001(2) -0.002(3)
F6 0.314(7) 0.086(3) 0.096(3) 0.021(2) 0.102(4) 0.036(4)
C24 0.055(3) 0.049(3) 0.062(4) 0.020(3) 0.024(3) 0.011(3)
C13 0.044(3) 0.043(3) 0.074(4) 0.010(3) 0.015(3) -0.010(2)
C36 0.038(3) 0.054(3) 0.054(3) 0.010(3) 0.001(2) 0.003(2)
C21 0.039(3) 0.027(2) 0.047(3) -0.009(2) -0.001(2) 0.0040(19)
F1 0.275(6) 0.073(3) 0.119(4) 0.025(3) 0.074(4) -0.012(3)
F3 0.228(5) 0.060(2) 0.172(4) -0.024(3) 0.110(4) 0.007(3)
C12 0.045(3) 0.049(3) 0.066(4) -0.019(3) 0.019(3) -0.026(2)
C28 0.052(3) 0.064(3) 0.066(4) 0.021(3) 0.024(3) 0.024(3)
C29 0.046(3) 0.071(3) 0.037(3) -0.018(3) 0.008(2) 0.008(3)
C10 0.071(4) 0.070(4) 0.063(4) -0.029(3) -0.024(3) 0.018(3)
C33 0.058(4) 0.088(4) 0.069(4) 0.048(4) -0.004(3) -0.005(3)
C20 0.054(3) 0.081(4) 0.068(4) -0.016(3) 0.034(3) -0.003(3)
C16 0.044(3) 0.097(4) 0.059(4) 0.004(3) -0.005(3) -0.011(3)
C6 0.045(3) 0.079(4) 0.088(4) 0.016(3) 0.003(3) -0.010(3)
C19 0.071(4) 0.115(5) 0.049(4) 0.023(4) 0.021(3) -0.021(4)
C8 0.089(4) 0.033(3) 0.103(5) 0.008(3) -0.008(4) 0.010(3)
C35 0.050(3) 0.058(4) 0.084(5) 0.014(3) 0.002(3) 0.008(3)
C7 0.073(4) 0.079(4) 0.071(4) -0.008(3) 0.017(3) 0.039(3)
C9 0.084(4) 0.098(4) 0.045(3) 0.028(3) 0.012(3) 0.009(3)
F4 0.088(4) 0.236(6) 0.273(7) 0.007(5) -0.026(4) -0.044(4)
C34 0.068(4) 0.059(4) 0.113(6) 0.036(4) -0.003(4) 0.008(3)
C27 0.097(5) 0.101(5) 0.082(5) 0.041(4) 0.060(4) 0.036(4)
C17 0.081(4) 0.084(4) 0.105(5) -0.057(4) 0.017(4) -0.029(3)
C25 0.107(5) 0.066(4) 0.126(6) 0.052(4) 0.068(5) 0.030(4)
C26 0.136(6) 0.105(5) 0.121(6) 0.079(5) 0.087(5) 0.046(5)
C18 0.076(4) 0.045(3) 0.157(7) 0.023(4) 0.016(4) -0.003(3)
F2 0.074(3) 0.358(10) 0.267(8) -0.099(7) -0.012(4) -0.009(4)

loop_
_atom_type_symbol
_atom_type_description
_atom_type_scat_dispersion_real
_atom_type_scat_dispersion_imag
_atom_type_scat_source
C C 0.0033 0.0016 'International Tables Vol C Tables 4.2.6.8 and 6.1.1.4'
H H 0.0000 0.0000 'International Tables Vol C Tables 4.2.6.8 and 6.1.1.4'
F F 0.0171 0.0103 'International Tables Vol C Tables 4.2.6.8 and 6.1.1.4'
Fe Fe 0.3463 0.8444 'International Tables Vol C Tables 4.2.6.8 and 6.1.1.4'
N N 0.0061 0.0033 'International Tables Vol C Tables 4.2.6.8 and 6.1.1.4'
P P 0.1023 0.0942 'International Tables Vol C Tables 4.2.6.8 and 6.1.1.4'
S S 0.1246 0.1234 'International Tables Vol C Tables 4.2.6.8 and 6.1.1.4'

loop_
_geom_angle_atom_site_label_1
_geom_angle_atom_site_label_2
_geom_angle_atom_site_label_3
_geom_angle
_geom_angle_site_symmetry_1
_geom_angle_site_symmetry_3
_geom_angle_publ_flag
S2 Fe1 S1 94.96(4) . . ?
N1 Fe1 S1 83.74(10) . . ?
N1 Fe1 S2 97.85(11) . . ?
N1 Fe1 C5 104.46(16) . . ?
N1 Fe1 C4 143.94(17) . . ?
N1 Fe1 C3 149.57(17) . . ?
N1 Fe1 C2 110.31(16) . . ?
N1 Fe1 C1 89.27(15) . . ?
C5 Fe1 S1 93.95(13) . . ?
C5 Fe1 S2 156.74(13) . . ?
C5 Fe1 C4 39.92(17) . . ?
C5 Fe1 C3 65.76(17) . . ?
C5 Fe1 C2 65.50(17) . . ?
C5 Fe1 C1 38.79(17) . . ?
C4 Fe1 S1 92.09(13) . . ?
C4 Fe1 S2 118.21(14) . . ?
C4 Fe1 C3 38.84(17) . . ?
C4 Fe1 C2 65.75(18) . . ?
C4 Fe1 C1 65.42(17) . . ?
C3 Fe1 S1 124.34(15) . . ?
C3 Fe1 S2 91.57(13) . . ?
C3 Fe1 C2 39.29(17) . . ?
C3 Fe1 C1 64.81(17) . . ?
C2 Fe1 S1 157.05(13) . . ?
C2 Fe1 S2 100.70(13) . . ?
C2 Fe1 C1 38.35(17) . . ?
C1 Fe1 S1 128.18(14) . . ?
C1 Fe1 S2 136.84(14) . . ?
S1 Fe2 S2 95.15(4) . . ?
N2 Fe2 S1 97.56(10) . . ?
N2 Fe2 S2 84.26(10) . . ?
N2 Fe2 C15 110.45(16) . . ?
N2 Fe2 C14 149.73(17) . . ?
N2 Fe2 C11 90.47(16) . . ?
N2 Fe2 C13 146.48(19) . . ?
N2 Fe2 C12 107.07(18) . . ?
C15 Fe2 S1 99.44(12) . . ?
C15 Fe2 S2 157.52(12) . . ?
C15 Fe2 C11 38.00(16) . . ?
C14 Fe2 S1 88.88(14) . . ?
C14 Fe2 S2 124.76(15) . . ?
C14 Fe2 C15 39.31(17) . . ?
C14 Fe2 C11 65.26(19) . . ?
C11 Fe2 S1 135.53(13) . . ?
C11 Fe2 S2 129.23(13) . . ?
C13 Fe2 S1 115.96(16) . . ?
C13 Fe2 S2 92.66(14) . . ?
C13 Fe2 C15 65.58(18) . . ?
C13 Fe2 C14 39.17(18) . . ?
C13 Fe2 C11 65.86(18) . . ?
C13 Fe2 C12 39.80(19) . . ?
C12 Fe2 S1 154.17(15) . . ?
C12 Fe2 S2 94.95(14) . . ?
C12 Fe2 C15 64.99(18) . . ?
C12 Fe2 C14 65.91(19) . . ?
C12 Fe2 C11 39.11(17) . . ?
Fe2 S1 Fe1 84.97(4) . . ?
C21 S1 Fe1 98.98(14) . . ?
C21 S1 Fe2 116.49(15) . . ?
Fe1 S2 Fe2 84.81(4) . . ?
C29 S2 Fe1 115.78(16) . . ?
C29 S2 Fe2 98.60(15) . . ?
F5 P1 F6 91.2(2) . . ?
F5 P1 F1 91.0(2) . . ?
F5 P1 F3 176.7(3) . . ?
F6 P1 F1 177.6(3) . . ?
F6 P1 F3 88.7(2) . . ?
F1 P1 F3 89.1(2) . . ?
F4 P1 F5 91.6(3) . . ?
F4 P1 F6 88.1(4) . . ?
F4 P1 F1 90.8(3) . . ?
F4 P1 F3 91.6(3) . . ?
F4 P1 F2 178.8(4) . . ?
F2 P1 F5 88.7(3) . . ?
F2 P1 F6 93.1(4) . . ?
F2 P1 F1 88.0(4) . . ?
F2 P1 F3 88.0(3) . . ?
C31 N2 Fe2 135.3(3) . . ?
C30 N2 Fe2 118.9(3) . . ?
C30 N2 C31 105.7(4) . . ?
C22 N1 Fe1 118.6(3) . . ?
C22 N1 C23 105.2(3) . . ?
C23 N1 Fe1 135.8(3) . . ?
C22 N3 H3 126.1 . . ?
C22 N3 C24 107.7(4) . . ?
C24 N3 H3 126.1 . . ?
C30 N4 H4 125.7 . . ?
C30 N4 C32 108.5(4) . . ?
C32 N4 H4 125.7 . . ?
C32 C31 N2 108.7(4) . . ?
C36 C31 N2 130.9(4) . . ?
C36 C31 C32 120.4(4) . . ?
N1 C22 N3 112.0(4) . . ?
N1 C22 C21 122.9(4) . . ?
N3 C22 C21 125.0(4) . . ?
C14 C15 Fe2 69.8(2) . . ?
C14 C15 C20 123.2(4) . . ?
C11 C15 Fe2 71.8(3) . . ?
C11 C15 C14 109.2(4) . . ?
C11 C15 C20 127.1(5) . . ?
C20 C15 Fe2 130.8(3) . . ?
C15 C14 Fe2 70.9(3) . . ?
C15 C14 C19 124.8(5) . . ?
C13 C14 Fe2 69.7(3) . . ?
C13 C14 C15 107.4(4) . . ?
C13 C14 C19 127.3(5) . . ?
C19 C14 Fe2 130.9(3) . . ?
C24 C23 N1 109.0(4) . . ?
C24 C23 C28 119.6(4) . . ?
C28 C23 N1 131.3(4) . . ?
N2 C30 N4 111.6(4) . . ?
N2 C30 C29 122.6(4) . . ?
N4 C30 C29 125.7(4) . . ?
C4 C5 Fe1 70.5(2) . . ?
C4 C5 C10 125.8(5) . . ?
C1 C5 Fe1 72.5(3) . . ?
C1 C5 C4 107.9(4) . . ?
C1 C5 C10 126.2(5) . . ?
C10 C5 Fe1 125.3(3) . . ?
C15 C11 Fe2 70.2(3) . . ?
C15 C11 C12 107.6(4) . . ?
C15 C11 C16 126.7(5) . . ?
C12 C11 Fe2 68.7(3) . . ?
C12 C11 C16 125.5(5) . . ?
C16 C11 Fe2 129.3(3) . . ?
C5 C4 Fe1 69.5(2) . . ?
C5 C4 C9 125.0(5) . . ?
C3 C4 Fe1 70.9(3) . . ?
C3 C4 C5 107.3(4) . . ?
C3 C4 C9 127.3(5) . . ?
C9 C4 Fe1 130.5(3) . . ?
C4 C3 Fe1 70.2(2) . . ?
C4 C3 C2 108.8(4) . . ?
C4 C3 C8 126.6(5) . . ?
C2 C3 Fe1 71.3(2) . . ?
C2 C3 C8 124.0(5) . . ?
C8 C3 Fe1 131.1(3) . . ?
C3 C2 Fe1 69.4(2) . . ?
C3 C2 C7 125.1(4) . . ?
C1 C2 Fe1 70.9(2) . . ?
C1 C2 C3 107.1(4) . . ?
C1 C2 C7 127.3(5) . . ?
C7 C2 Fe1 131.1(3) . . ?
C5 C1 Fe1 68.7(2) . . ?
C5 C1 C6 124.5(5) . . ?
C2 C1 Fe1 70.7(3) . . ?
C2 C1 C5 108.9(4) . . ?
C2 C1 C6 126.5(5) . . ?
C6 C1 Fe1 128.5(3) . . ?
N4 C32 C31 105.4(4) . . ?
N4 C32 C33 132.7(5) . . ?
C31 C32 C33 121.9(5) . . ?
N3 C24 C23 106.1(4) . . ?
N3 C24 C25 131.5(5) . . ?
C25 C24 C23 122.4(5) . . ?
C14 C13 Fe2 71.1(3) . . ?
C14 C13 C12 107.7(4) . . ?
C14 C13 C18 125.7(5) . . ?
C12 C13 Fe2 70.4(3) . . ?
C12 C13 C18 126.2(5) . . ?
C18 C13 Fe2 129.6(4) . . ?
C31 C36 H36 121.1 . . ?
C35 C36 C31 117.8(5) . . ?
C35 C36 H36 121.1 . . ?
S1 C21 H21A 109.9 . . ?
S1 C21 H21B 109.9 . . ?
C22 C21 S1 109.0(3) . . ?
C22 C21 H21A 109.9 . . ?
C22 C21 H21B 109.9 . . ?
H21A C21 H21B 108.3 . . ?
C11 C12 Fe2 72.2(3) . . ?
C11 C12 C13 108.0(4) . . ?
C11 C12 C17 125.6(5) . . ?
C13 C12 Fe2 69.8(3) . . ?
C13 C12 C17 126.2(5) . . ?
C17 C12 Fe2 127.4(4) . . ?
C23 C28 H28 121.0 . . ?
C27 C28 C23 118.1(5) . . ?
C27 C28 H28 121.0 . . ?
S2 C29 H29A 109.9 . . ?
S2 C29 H29B 109.9 . . ?
C30 C29 S2 108.8(3) . . ?
C30 C29 H29A 109.9 . . ?
C30 C29 H29B 109.9 . . ?
H29A C29 H29B 108.3 . . ?
C5 C10 H10A 109.5 . . ?
C5 C10 H10B 109.5 . . ?
C5 C10 H10C 109.5 . . ?
H10A C10 H10B 109.5 . . ?
H10A C10 H10C 109.5 . . ?
H10B C10 H10C 109.5 . . ?
C32 C33 H33 121.8 . . ?
C34 C33 C32 116.3(5) . . ?
C34 C33 H33 121.8 . . ?
C15 C20 H20A 109.5 . . ?
C15 C20 H20B 109.5 . . ?
C15 C20 H20C 109.5 . . ?
H20A C20 H20B 109.5 . . ?
H20A C20 H20C 109.5 . . ?
H20B C20 H20C 109.5 . . ?
C11 C16 H16A 109.5 . . ?
C11 C16 H16B 109.5 . . ?
C11 C16 H16C 109.5 . . ?
H16A C16 H16B 109.5 . . ?
H16A C16 H16C 109.5 . . ?
H16B C16 H16C 109.5 . . ?
C1 C6 H6A 109.5 . . ?
C1 C6 H6B 109.5 . . ?
C1 C6 H6C 109.5 . . ?
H6A C6 H6B 109.5 . . ?
H6A C6 H6C 109.5 . . ?
H6B C6 H6C 109.5 . . ?
C14 C19 H19A 109.5 . . ?
C14 C19 H19B 109.5 . . ?
C14 C19 H19C 109.5 . . ?
H19A C19 H19B 109.5 . . ?
H19A C19 H19C 109.5 . . ?
H19B C19 H19C 109.5 . . ?
C3 C8 H8A 109.5 . . ?
C3 C8 H8B 109.5 . . ?
C3 C8 H8C 109.5 . . ?
H8A C8 H8B 109.5 . . ?
H8A C8 H8C 109.5 . . ?
H8B C8 H8C 109.5 . . ?
C36 C35 H35 119.4 . . ?
C36 C35 C34 121.2(6) . . ?
C34 C35 H35 119.4 . . ?
C2 C7 H7A 109.5 . . ?
C2 C7 H7B 109.5 . . ?
C2 C7 H7C 109.5 . . ?
H7A C7 H7B 109.5 . . ?
H7A C7 H7C 109.5 . . ?
H7B C7 H7C 109.5 . . ?
C4 C9 H9A 109.5 . . ?
C4 C9 H9B 109.5 . . ?
C4 C9 H9C 109.5 . . ?
H9A C9 H9B 109.5 . . ?
H9A C9 H9C 109.5 . . ?
H9B C9 H9C 109.5 . . ?
C33 C34 C35 122.4(5) . . ?
C33 C34 H34 118.8 . . ?
C35 C34 H34 118.8 . . ?
C28 C27 H27 119.3 . . ?
C28 C27 C26 121.4(6) . . ?
C26 C27 H27 119.3 . . ?
C12 C17 H17A 109.5 . . ?
C12 C17 H17B 109.5 . . ?
C12 C17 H17C 109.5 . . ?
H17A C17 H17B 109.5 . . ?
H17A C17 H17C 109.5 . . ?
H17B C17 H17C 109.5 . . ?
C24 C25 H25 121.1 . . ?
C26 C25 C24 117.7(5) . . ?
C26 C25 H25 121.1 . . ?
C27 C26 H26 119.6 . . ?
C25 C26 C27 120.8(6) . . ?
C25 C26 H26 119.6 . . ?
C13 C18 H18A 109.5 . . ?
C13 C18 H18B 109.5 . . ?
C13 C18 H18C 109.5 . . ?
H18A C18 H18B 109.5 . . ?
H18A C18 H18C 109.5 . . ?
H18B C18 H18C 109.5 . . ?

loop_
_geom_bond_atom_site_label_1
_geom_bond_atom_site_label_2
_geom_bond_distance
_geom_bond_site_symmetry_2
_geom_bond_publ_flag
Fe1 S1 2.2727(12) . ?
Fe1 S2 2.2489(13) . ?
Fe1 N1 2.001(3) . ?
Fe1 C5 2.090(4) . ?
Fe1 C4 2.103(4) . ?
Fe1 C3 2.113(4) . ?
Fe1 C2 2.137(4) . ?
Fe1 C1 2.140(4) . ?
Fe2 S1 2.2419(12) . ?
Fe2 S2 2.2729(12) . ?
Fe2 N2 1.998(3) . ?
Fe2 C15 2.121(4) . ?
Fe2 C14 2.106(5) . ?
Fe2 C11 2.142(4) . ?
Fe2 C13 2.089(4) . ?
Fe2 C12 2.097(4) . ?
S1 C21 1.830(4) . ?
S2 C29 1.829(5) . ?
P1 F5 1.533(4) . ?
P1 F6 1.539(4) . ?
P1 F1 1.550(4) . ?
P1 F3 1.575(4) . ?
P1 F4 1.494(5) . ?
P1 F2 1.501(5) . ?
N2 C31 1.409(5) . ?
N2 C30 1.321(5) . ?
N1 C22 1.323(5) . ?
N1 C23 1.393(5) . ?
N3 H3 0.8600 . ?
N3 C22 1.346(5) . ?
N3 C24 1.364(6) . ?
N4 H4 0.8600 . ?
N4 C30 1.344(5) . ?
N4 C32 1.380(6) . ?
C31 C32 1.385(6) . ?
C31 C36 1.379(6) . ?
C22 C21 1.463(6) . ?
C15 C14 1.422(6) . ?
C15 C11 1.388(6) . ?
C15 C20 1.505(6) . ?
C14 C13 1.406(7) . ?
C14 C19 1.501(6) . ?
C23 C24 1.380(6) . ?
C23 C28 1.385(6) . ?
C30 C29 1.471(6) . ?
C5 C4 1.432(6) . ?
C5 C1 1.406(6) . ?
C5 C10 1.498(6) . ?
C11 C12 1.419(6) . ?
C11 C16 1.498(6) . ?
C4 C3 1.402(6) . ?
C4 C9 1.508(6) . ?
C3 C2 1.429(6) . ?
C3 C8 1.502(6) . ?
C2 C1 1.405(6) . ?
C2 C7 1.501(6) . ?
C1 C6 1.508(6) . ?
C32 C33 1.388(7) . ?
C24 C25 1.373(7) . ?
C13 C12 1.425(7) . ?
C13 C18 1.503(6) . ?
C36 H36 0.9300 . ?
C36 C35 1.365(6) . ?
C21 H21A 0.9700 . ?
C21 H21B 0.9700 . ?
C12 C17 1.516(7) . ?
C28 H28 0.9300 . ?
C28 C27 1.370(7) . ?
C29 H29A 0.9700 . ?
C29 H29B 0.9700 . ?
C10 H10A 0.9600 . ?
C10 H10B 0.9600 . ?
C10 H10C 0.9600 . ?
C33 H33 0.9300 . ?
C33 C34 1.359(8) . ?
C20 H20A 0.9600 . ?
C20 H20B 0.9600 . ?
C20 H20C 0.9600 . ?
C16 H16A 0.9600 . ?
C16 H16B 0.9600 . ?
C16 H16C 0.9600 . ?
C6 H6A 0.9600 . ?
C6 H6B 0.9600 . ?
C6 H6C 0.9600 . ?
C19 H19A 0.9600 . ?
C19 H19B 0.9600 . ?
C19 H19C 0.9600 . ?
C8 H8A 0.9600 . ?
C8 H8B 0.9600 . ?
C8 H8C 0.9600 . ?
C35 H35 0.9300 . ?
C35 C34 1.379(8) . ?
C7 H7A 0.9600 . ?
C7 H7B 0.9600 . ?
C7 H7C 0.9600 . ?
C9 H9A 0.9600 . ?
C9 H9B 0.9600 . ?
C9 H9C 0.9600 . ?
C34 H34 0.9300 . ?
C27 H27 0.9300 . ?
C27 C26 1.389(8) . ?
C17 H17A 0.9600 . ?
C17 H17B 0.9600 . ?
C17 H17C 0.9600 . ?
C25 H25 0.9300 . ?
C25 C26 1.362(8) . ?
C26 H26 0.9300 . ?
C18 H18A 0.9600 . ?
C18 H18B 0.9600 . ?
C18 H18C 0.9600 . ?

loop_
_geom_torsion_atom_site_label_1
_geom_torsion_atom_site_label_2
_geom_torsion_atom_site_label_3
_geom_torsion_atom_site_label_4
_geom_torsion
_geom_torsion_site_symmetry_1
_geom_torsion_site_symmetry_2
_geom_torsion_site_symmetry_3
_geom_torsion_site_symmetry_4
_geom_torsion_publ_flag
Fe1 S1 C21 C22 -22.2(3) . . . . ?
Fe1 S2 C29 C30 63.5(4) . . . . ?
Fe1 N1 C22 N3 -172.9(3) . . . . ?
Fe1 N1 C22 C21 10.2(5) . . . . ?
Fe1 N1 C23 C24 171.6(3) . . . . ?
Fe1 N1 C23 C28 -10.6(8) . . . . ?
Fe1 C5 C4 C3 -61.3(3) . . . . ?
Fe1 C5 C4 C9 125.7(4) . . . . ?
Fe1 C5 C1 C2 59.4(3) . . . . ?
Fe1 C5 C1 C6 -122.9(4) . . . . ?
Fe1 C4 C3 C2 -61.1(3) . . . . ?
Fe1 C4 C3 C8 127.1(5) . . . . ?
Fe1 C3 C2 C1 -61.3(3) . . . . ?
Fe1 C3 C2 C7 126.4(5) . . . . ?
Fe1 C2 C1 C5 -58.2(3) . . . . ?
Fe1 C2 C1 C6 124.2(5) . . . . ?
Fe2 S1 C21 C22 66.7(3) . . . . ?
Fe2 S2 C29 C30 -24.8(3) . . . . ?
Fe2 N2 C31 C32 -177.2(3) . . . . ?
Fe2 N2 C31 C36 -0.1(7) . . . . ?
Fe2 N2 C30 N4 178.6(3) . . . . ?
Fe2 N2 C30 C29 2.3(6) . . . . ?
Fe2 C15 C14 C13 60.5(3) . . . . ?
Fe2 C15 C14 C19 -127.1(5) . . . . ?
Fe2 C15 C11 C12 -58.7(3) . . . . ?
Fe2 C15 C11 C16 124.8(5) . . . . ?
Fe2 C14 C13 C12 61.2(3) . . . . ?
Fe2 C14 C13 C18 -125.7(5) . . . . ?
Fe2 C11 C12 C13 -61.0(3) . . . . ?
Fe2 C11 C12 C17 123.6(5) . . . . ?
Fe2 C13 C12 C11 62.5(3) . . . . ?
Fe2 C13 C12 C17 -122.2(5) . . . . ?
N2 C31 C32 N4 -1.6(5) . . . . ?
N2 C31 C32 C33 177.0(4) . . . . ?
N2 C31 C36 C35 -174.9(4) . . . . ?
N2 C30 C29 S2 17.8(6) . . . . ?
N1 C22 C21 S1 11.0(5) . . . . ?
N1 C23 C24 N3 0.1(5) . . . . ?
N1 C23 C24 C25 179.0(5) . . . . ?
N1 C23 C28 C27 -177.4(5) . . . . ?
N3 C22 C21 S1 -165.5(4) . . . . ?
N3 C24 C25 C26 177.0(6) . . . . ?
N4 C30 C29 S2 -158.0(4) . . . . ?
N4 C32 C33 C34 176.4(5) . . . . ?
C31 N2 C30 N4 0.2(5) . . . . ?
C31 N2 C30 C29 -176.2(4) . . . . ?
C31 C32 C33 C34 -1.7(8) . . . . ?
C31 C36 C35 C34 -1.3(8) . . . . ?
C22 N1 C23 C24 -0.6(5) . . . . ?
C22 N1 C23 C28 177.1(5) . . . . ?
C22 N3 C24 C23 0.4(5) . . . . ?
C22 N3 C24 C25 -178.3(6) . . . . ?
C15 C14 C13 Fe2 -61.2(3) . . . . ?
C15 C14 C13 C12 0.0(5) . . . . ?
C15 C14 C13 C18 173.1(4) . . . . ?
C15 C11 C12 Fe2 59.6(3) . . . . ?
C15 C11 C12 C13 -1.3(5) . . . . ?
C15 C11 C12 C17 -176.7(4) . . . . ?
C14 C15 C11 Fe2 60.0(3) . . . . ?
C14 C15 C11 C12 1.3(5) . . . . ?
C14 C15 C11 C16 -175.1(4) . . . . ?
C14 C13 C12 Fe2 -61.6(3) . . . . ?
C14 C13 C12 C11 0.8(5) . . . . ?
C14 C13 C12 C17 176.2(4) . . . . ?
C23 N1 C22 N3 0.9(5) . . . . ?
C23 N1 C22 C21 -176.0(4) . . . . ?
C23 C24 C25 C26 -1.5(10) . . . . ?
C23 C28 C27 C26 -0.6(10) . . . . ?
C30 N2 C31 C32 0.9(5) . . . . ?
C30 N2 C31 C36 178.0(5) . . . . ?
C30 N4 C32 C31 1.7(5) . . . . ?
C30 N4 C32 C33 -176.7(5) . . . . ?
C5 C4 C3 Fe1 60.4(3) . . . . ?
C5 C4 C3 C2 -0.8(5) . . . . ?
C5 C4 C3 C8 -172.6(4) . . . . ?
C11 C15 C14 Fe2 -61.3(3) . . . . ?
C11 C15 C14 C13 -0.8(5) . . . . ?
C11 C15 C14 C19 171.6(4) . . . . ?
C4 C5 C1 Fe1 -62.1(3) . . . . ?
C4 C5 C1 C2 -2.6(5) . . . . ?
C4 C5 C1 C6 175.0(4) . . . . ?
C4 C3 C2 Fe1 60.5(3) . . . . ?
C4 C3 C2 C1 -0.8(5) . . . . ?
C4 C3 C2 C7 -173.1(4) . . . . ?
C3 C2 C1 Fe1 60.3(3) . . . . ?
C3 C2 C1 C5 2.1(5) . . . . ?
C3 C2 C1 C6 -175.5(4) . . . . ?
C1 C5 C4 Fe1 63.4(3) . . . . ?
C1 C5 C4 C3 2.1(5) . . . . ?
C1 C5 C4 C9 -170.9(4) . . . . ?
C32 N4 C30 N2 -1.2(5) . . . . ?
C32 N4 C30 C29 175.0(4) . . . . ?
C32 C31 C36 C35 2.0(7) . . . . ?
C32 C33 C34 C35 2.4(9) . . . . ?
C24 N3 C22 N1 -0.9(5) . . . . ?
C24 N3 C22 C21 175.9(4) . . . . ?
C24 C23 C28 C27 0.1(8) . . . . ?
C24 C25 C26 C27 1.1(12) . . . . ?
C36 C31 C32 N4 -179.0(4) . . . . ?
C36 C31 C32 C33 -0.5(7) . . . . ?
C36 C35 C34 C33 -0.9(9) . . . . ?
C28 C23 C24 N3 -177.9(4) . . . . ?
C28 C23 C24 C25 0.9(8) . . . . ?
C28 C27 C26 C25 -0.1(12) . . . . ?
C10 C5 C4 Fe1 -120.0(4) . . . . ?
C10 C5 C4 C3 178.7(4) . . . . ?
C10 C5 C4 C9 5.7(7) . . . . ?
C10 C5 C1 Fe1 121.3(4) . . . . ?
C10 C5 C1 C2 -179.2(4) . . . . ?
C10 C5 C1 C6 -1.6(7) . . . . ?
C20 C15 C14 Fe2 126.3(4) . . . . ?
C20 C15 C14 C13 -173.2(4) . . . . ?
C20 C15 C14 C19 -0.8(7) . . . . ?
C20 C15 C11 Fe2 -127.9(5) . . . . ?
C20 C15 C11 C12 173.4(4) . . . . ?
C20 C15 C11 C16 -3.1(8) . . . . ?
C16 C11 C12 Fe2 -123.9(4) . . . . ?
C16 C11 C12 C13 175.2(4) . . . . ?
C16 C11 C12 C17 -0.2(7) . . . . ?
C19 C14 C13 Fe2 126.6(5) . . . . ?
C19 C14 C13 C12 -172.2(4) . . . . ?
C19 C14 C13 C18 0.9(8) . . . . ?
C8 C3 C2 Fe1 -127.5(5) . . . . ?
C8 C3 C2 C1 171.2(4) . . . . ?
C8 C3 C2 C7 -1.0(7) . . . . ?
C7 C2 C1 Fe1 -127.6(5) . . . . ?
C7 C2 C1 C5 174.2(4) . . . . ?
C7 C2 C1 C6 -3.4(8) . . . . ?
C9 C4 C3 Fe1 -126.9(5) . . . . ?
C9 C4 C3 C2 172.0(4) . . . . ?
C9 C4 C3 C8 0.2(8) . . . . ?
C18 C13 C12 Fe2 125.3(5) . . . . ?
C18 C13 C12 C11 -172.3(4) . . . . ?
C18 C13 C12 C17 3.1(8) . . . . ?
